data_1530451
loop_
_publ_author_name
'Mukhtarova, N.N.'
'Belov, N.V.'
'Rastsvetaeva, R.K.'
'Ilyukhin, V.V.'

_publ_section_title
;
 The crystal structure of Na In (Se O4)2 (H2 O)6
;
_journal_name_full 'Doklady Akademii Nauk SSSR'
_journal_page_first 575
_journal_page_last 577
_journal_volume 235
_journal_year 1977
_chemical_formula_sum 'H12 In Na O14 Se2'
_chemical_name_systematic 'Na In (Se O4)2 (H2 O)6'
_space_group_IT_number 2
_symmetry_space_group_name_Hall '-P 1'
_symmetry_space_group_name_H-M 'P -1'
_cell_angle_alpha 93.17
_cell_angle_beta 106.83
_cell_angle_gamma 93.13
_cell_formula_units_Z 2
_cell_length_a 7.189
_cell_length_b 12.693
_cell_length_c 7.188
_cell_volume 625.137
_citation_journal_id_ASTM DANKAS
_cod_data_source_file Mukhtarova_DANKAS_1977_215.cif
_cod_data_source_block H12In1Na1O14Se2
_cod_original_cell_volume 625.1371
_cod_original_formula_sum 'H12 In1 Na1 O14 Se2'
_cod_database_code 1530451

loop_
_symmetry_equiv_pos_as_xyz
x,y,z
-x,-y,-z

loop_
_atom_site_label
_atom_site_type_symbol
_atom_site_fract_x
_atom_site_fract_y
_atom_site_fract_z
_atom_site_occupancy
_atom_site_U_iso_or_equiv
Na1 Na+1 0.5846 0.7499 0.4155 1 0.0
O13 O-2 0.6771 0.9359 0.4052 1 0.0
In1 In+3 0 0 0 1 0.0
O14 O-2 0.5937 0.5638 0.3234 1 0.0
Se2 Se+6 0.3944 0.1845 0.0857 1 0.0
O5 O-2 0.9419 0.6032 0.2147 1 0.0
O7 O-2 0.9444 0.7616 0.4712 1 0.0
O6 O-2 0.2371 0.7485 0.3029 1 0.0
O9 O-2 0.9139 0.1248 0.1646 1 0.0
O11 O-2 0.8355 0.3755 0.0852 1 0.0
O12 O-2 0.2585 0.4519 0.204 1 0.0
O8 O-2 0.792 0.3854 0.4341 1 0.0
O3 O-2 0.5663 0.1148 0.2087 1 0.0
O10 O-2 0.2042 0.9522 0.2573 1 0.0
O1 O-2 0.7834 0.897 0.0598 1 0.0
Se1 Se+6 0.0857 0.6845 0.3943 1 0.0
In2 In+3 0 0.5 0 1 0.0
O2 O-2 0.3043 0.2492 0.2366 1 0.0
O4 O-2 0.5292 0.7379 0.0557 1 0.0
